data_7217846
loop_
_publ_author_name
'Szczepek, Wojciech Jan'
'Frelek, Jadwiga'
'Butkiewicz, Aleksandra'
'G\'orecki, Marcin'
'Wojcieszczyk, Ryszard K.'
'Luboradzki, Roman'
'Kwit, Marcin'
'Rode, Michal F.'

_publ_section_title
;
 Structure -- Chiroptical Properties Relationship of Cisoid Enones with
 \a-Methylenecyclopentanone Unit
;
_journal_name_full 'RSC Advances'
_journal_paper_doi 10.1039/C4RA04991H
_journal_year 2014
_chemical_absolute_configuration rmad
_chemical_formula_sum 'C29 H46 O4'
_chemical_formula_weight 456.66
_space_group_IT_number 4
_symmetry_cell_setting monoclinic
_symmetry_Int_Tables_number 4
_symmetry_space_group_name_Hall 'P 2yb'
_symmetry_space_group_name_H-M 'P 1 21 1'
_atom_sites_solution_hydrogens geom
_atom_sites_solution_primary direct
_atom_sites_solution_secondary difmap
_audit_creation_method SHELXL-97
_cell_angle_alpha 90.00
_cell_angle_beta 90.4610(10)
_cell_angle_gamma 90.00
_cell_formula_units_Z 2
_cell_length_a 11.4050(2)
_cell_length_b 6.18540(10)
_cell_length_c 18.2916(3)
_cell_measurement_temperature 100.0(2)
_cell_volume 1290.33(4)
_computing_cell_refinement 'CrysAlis PRO (Agilent, 2011)'
_computing_data_collection 'CrysAlis PRO (Agilent, 2011)'
_computing_data_reduction 'CrysAlis PRO (Agilent, 2011)'
_computing_structure_refinement 'SHELXL-97 (Sheldrick, 2008)'
_computing_structure_solution 'SHELXS-97 (Sheldrick, 2008)'
_diffrn_ambient_temperature 100.0(2)
_diffrn_measured_fraction_theta_full 0.981
_diffrn_measured_fraction_theta_max 0.981
_diffrn_radiation_monochromator graphite
_diffrn_radiation_probe x-ray
_diffrn_radiation_type CuK\a
_diffrn_radiation_wavelength 1.54184
_diffrn_reflns_av_R_equivalents 0.0160
_diffrn_reflns_av_sigmaI/netI 0.0281
_diffrn_reflns_limit_h_max 12
_diffrn_reflns_limit_h_min -13
_diffrn_reflns_limit_k_max 7
_diffrn_reflns_limit_k_min -3
_diffrn_reflns_limit_l_max 22
_diffrn_reflns_limit_l_min -20
_diffrn_reflns_number 4443
_diffrn_reflns_theta_full 71.75
_diffrn_reflns_theta_max 71.75
_diffrn_reflns_theta_min 3.88
_diffrn_source 'fine-focus sealed tube'
_exptl_absorpt_coefficient_mu 0.621
_exptl_absorpt_correction_type none
_exptl_crystal_colour colorless
_exptl_crystal_density_diffrn 1.121
_exptl_crystal_density_method 'not measured'
_exptl_crystal_F_000 460
_exptl_crystal_size_max 1.0
_exptl_crystal_size_mid 0.1
_exptl_crystal_size_min 0.1
_refine_diff_density_max 0.150
_refine_diff_density_min -0.200
_refine_diff_density_rms 0.044
_refine_ls_abs_structure_details 'Flack H D (1983), Acta Cryst. A39, 876-881'
_refine_ls_abs_structure_Flack 0.15(15)
_refine_ls_extinction_method none
_refine_ls_goodness_of_fit_ref 1.075
_refine_ls_hydrogen_treatment constr
_refine_ls_matrix_type full
_refine_ls_number_parameters 305
_refine_ls_number_reflns 3395
_refine_ls_number_restraints 1
_refine_ls_restrained_S_all 1.075
_refine_ls_R_factor_all 0.0305
_refine_ls_R_factor_gt 0.0297
_refine_ls_shift/su_max 0.001
_refine_ls_shift/su_mean 0.000
_refine_ls_structure_factor_coef Fsqd
_refine_ls_weighting_details 'calc w=1/[\s^2^(Fo^2^)+(0.0450P)^2^+0.1514P] where P=(Fo^2^+2Fc^2^)/3'
_refine_ls_weighting_scheme calc
_refine_ls_wR_factor_gt 0.0761
_refine_ls_wR_factor_ref 0.0770
_reflns_number_gt 3307
_reflns_number_total 3395
_reflns_threshold_expression >2\s(I)
_cod_data_source_file c4ra04991h3.cif
_cod_data_source_block zp_jf01
_cod_original_sg_symbol_H-M 'P 21'
_cod_database_code 7217846

loop_
_symmetry_equiv_pos_as_xyz
'x, y, z'
'-x, y+1/2, -z'

loop_
_atom_site_label
_atom_site_type_symbol
_atom_site_fract_x
_atom_site_fract_y
_atom_site_fract_z
_atom_site_U_iso_or_equiv
_atom_site_adp_type
_atom_site_occupancy
_atom_site_symmetry_multiplicity
_atom_site_calc_flag
_atom_site_refinement_flags
O1 O -0.66570(11) -0.9755(2) -0.48597(6) 0.0275(3) Uani 1 1 d .
O2 O -0.65267(9) -0.6208(2) -0.45824(5) 0.0195(2) Uani 1 1 d .
O4 O -0.93650(8) -0.02872(19) -0.04834(5) 0.0162(2) Uani 1 1 d .
O3 O -0.84942(9) -0.79084(19) -0.16921(5) 0.0178(2) Uani 1 1 d .
H3O H -0.8714 -0.8485 -0.1314 0.027 Uiso 1 1 calc R
C1 C -0.69844(13) -0.6640(3) -0.38558(7) 0.0175(3) Uani 1 1 d .
H1 H -0.7566 -0.7804 -0.3885 0.021 Uiso 1 1 calc R
C2 C -0.59817(12) -0.7326(3) -0.33531(8) 0.0182(3) Uani 1 1 d .
H2A H -0.5377 -0.6223 -0.3353 0.022 Uiso 1 1 calc R
H2B H -0.5641 -0.8660 -0.3531 0.022 Uiso 1 1 calc R
C3 C -0.64250(12) -0.7659(3) -0.25728(7) 0.0166(3) Uani 1 1 d .
H3A H -0.5765 -0.8012 -0.2257 0.020 Uiso 1 1 calc R
H3B H -0.6961 -0.8876 -0.2568 0.020 Uiso 1 1 calc R
C4 C -0.70541(12) -0.5656(3) -0.22660(7) 0.0139(3) Uani 1 1 d .
C5 C -0.80389(12) -0.4971(3) -0.28102(7) 0.0148(3) Uani 1 1 d .
H5A H -0.8592 -0.6181 -0.2842 0.018 Uiso 1 1 calc R
C6 C -0.75670(12) -0.4593(3) -0.35868(7) 0.0171(3) Uani 1 1 d .
H6A H -0.8207 -0.4201 -0.3913 0.021 Uiso 1 1 calc R
H6B H -0.7004 -0.3417 -0.3581 0.021 Uiso 1 1 calc R
C7 C -0.76421(12) -0.6260(3) -0.15197(7) 0.0144(3) Uani 1 1 d .
C8 C -0.83165(11) -0.4295(3) -0.12336(7) 0.0138(3) Uani 1 1 d .
C9 C -0.92379(12) -0.3476(3) -0.17662(7) 0.0162(3) Uani 1 1 d .
H9A H -0.9579 -0.2156 -0.1576 0.019 Uiso 1 1 calc R
H9B H -0.9858 -0.4542 -0.1811 0.019 Uiso 1 1 calc R
C10 C -0.87236(12) -0.3029(3) -0.25266(7) 0.0162(3) Uani 1 1 d .
H10A H -0.9355 -0.2691 -0.2866 0.019 Uiso 1 1 calc R
H10B H -0.8208 -0.1783 -0.2499 0.019 Uiso 1 1 calc R
C11 C -0.67448(12) -0.7157(3) -0.09679(7) 0.0164(3) Uani 1 1 d .
H11A H -0.6640 -0.8690 -0.1058 0.020 Uiso 1 1 calc R
H11B H -0.5996 -0.6452 -0.1045 0.020 Uiso 1 1 calc R
C12 C -0.71070(12) -0.6834(3) -0.01702(7) 0.0156(3) Uani 1 1 d .
H12A H -0.7832 -0.7605 -0.0082 0.019 Uiso 1 1 calc R
H12B H -0.6508 -0.7432 0.0150 0.019 Uiso 1 1 calc R
C13 C -0.72768(11) -0.4443(3) 0.00070(7) 0.0132(3) Uani 1 1 d .
C14 C -0.81300(11) -0.3502(2) -0.05588(7) 0.0131(3) Uani 1 1 d .
C15 C -0.79291(11) -0.4030(3) 0.07489(7) 0.0137(3) Uani 1 1 d .
H15 H -0.8517 -0.5173 0.0804 0.016 Uiso 1 1 calc R
C16 C -0.85900(12) -0.1901(3) 0.06178(7) 0.0144(3) Uani 1 1 d .
H16A H -0.9333 -0.1910 0.0873 0.017 Uiso 1 1 calc R
H16B H -0.8129 -0.0685 0.0792 0.017 Uiso 1 1 calc R
C17 C -0.87900(11) -0.1738(3) -0.01981(7) 0.0137(3) Uani 1 1 d .
C18 C -0.63762(13) -0.7943(3) -0.50193(8) 0.0205(3) Uani 1 1 d .
C19 C -0.57932(14) -0.7298(3) -0.57198(8) 0.0247(4) Uani 1 1 d .
H19A H -0.6003 -0.5836 -0.5839 0.037 Uiso 1 1 calc R
H19B H -0.6046 -0.8243 -0.6106 0.037 Uiso 1 1 calc R
H19C H -0.4958 -0.7402 -0.5662 0.037 Uiso 1 1 calc R
C20 C -0.61626(12) -0.3811(3) -0.21482(7) 0.0169(3) Uani 1 1 d .
H20A H -0.6508 -0.2706 -0.1851 0.025 Uiso 1 1 calc R
H20B H -0.5950 -0.3211 -0.2613 0.025 Uiso 1 1 calc R
H20C H -0.5475 -0.4369 -0.1908 0.025 Uiso 1 1 calc R
C21 C -0.61155(11) -0.3180(3) -0.00180(7) 0.0160(3) Uani 1 1 d .
H21A H -0.6253 -0.1703 0.0118 0.024 Uiso 1 1 calc R
H21B H -0.5807 -0.3230 -0.0504 0.024 Uiso 1 1 calc R
H21C H -0.5563 -0.3818 0.0316 0.024 Uiso 1 1 calc R
C22 C -0.71854(12) -0.3984(3) 0.14566(7) 0.0168(3) Uani 1 1 d .
H22 H -0.6580 -0.2875 0.1398 0.020 Uiso 1 1 calc R
C23 C -0.65660(15) -0.6134(3) 0.16060(8) 0.0262(4) Uani 1 1 d .
H23A H -0.7136 -0.7273 0.1628 0.039 Uiso 1 1 calc R
H23B H -0.6150 -0.6051 0.2064 0.039 Uiso 1 1 calc R
H23C H -0.6023 -0.6428 0.1220 0.039 Uiso 1 1 calc R
C24 C -0.79430(12) -0.3334(3) 0.21143(7) 0.0184(3) Uani 1 1 d .
H24A H -0.8345 -0.1992 0.2000 0.022 Uiso 1 1 calc R
H24B H -0.8535 -0.4436 0.2190 0.022 Uiso 1 1 calc R
C25 C -0.72443(13) -0.3039(3) 0.28229(7) 0.0230(3) Uani 1 1 d .
H25A H -0.6551 -0.2188 0.2720 0.028 Uiso 1 1 calc R
H25B H -0.6985 -0.4447 0.2993 0.028 Uiso 1 1 calc R
C26 C -0.79238(14) -0.1939(3) 0.34355(8) 0.0234(3) Uani 1 1 d .
H26A H -0.8123 -0.0486 0.3278 0.028 Uiso 1 1 calc R
H26B H -0.7408 -0.1809 0.3858 0.028 Uiso 1 1 calc R
C27 C -0.90495(13) -0.3065(3) 0.36766(8) 0.0217(3) Uani 1 1 d .
H27 H -0.9604 -0.3055 0.3265 0.026 Uiso 1 1 calc R
C28 C -0.88485(16) -0.5396(3) 0.39060(9) 0.0293(4) Uani 1 1 d .
H28A H -0.8313 -0.5437 0.4313 0.044 Uiso 1 1 calc R
H28B H -0.8525 -0.6191 0.3505 0.044 Uiso 1 1 calc R
H28C H -0.9581 -0.6034 0.4045 0.044 Uiso 1 1 calc R
C29 C -0.95926(15) -0.1799(4) 0.43070(9) 0.0323(4) Uani 1 1 d .
H29A H -1.0329 -0.2441 0.4435 0.048 Uiso 1 1 calc R
H29B H -0.9717 -0.0327 0.4159 0.048 Uiso 1 1 calc R
H29C H -0.9073 -0.1835 0.4722 0.048 Uiso 1 1 calc R

loop_
_atom_site_aniso_label
_atom_site_aniso_U_11
_atom_site_aniso_U_22
_atom_site_aniso_U_33
_atom_site_aniso_U_23
_atom_site_aniso_U_13
_atom_site_aniso_U_12
O1 0.0348(6) 0.0254(7) 0.0224(5) -0.0035(5) 0.0013(5) -0.0018(5)
O2 0.0238(5) 0.0217(6) 0.0131(5) -0.0004(5) 0.0030(4) -0.0004(5)
O4 0.0141(4) 0.0173(5) 0.0171(5) 0.0025(4) 0.0005(4) 0.0018(4)
O3 0.0213(5) 0.0178(6) 0.0143(4) 0.0011(4) 0.0013(4) -0.0064(5)
C1 0.0190(6) 0.0220(8) 0.0117(6) 0.0011(6) 0.0026(5) -0.0011(6)
C2 0.0178(6) 0.0211(8) 0.0157(6) -0.0008(6) 0.0021(5) 0.0021(6)
C3 0.0177(6) 0.0177(8) 0.0145(6) 0.0009(6) -0.0009(5) 0.0013(6)
C4 0.0139(6) 0.0151(7) 0.0127(6) 0.0014(6) 0.0003(5) -0.0005(6)
C5 0.0142(6) 0.0171(8) 0.0129(6) 0.0017(6) -0.0003(5) -0.0013(6)
C6 0.0178(6) 0.0207(8) 0.0129(6) 0.0023(6) -0.0005(5) 0.0004(6)
C7 0.0145(6) 0.0150(7) 0.0137(6) 0.0004(6) -0.0009(5) -0.0018(6)
C8 0.0117(6) 0.0151(7) 0.0147(6) 0.0031(6) 0.0009(5) -0.0018(6)
C9 0.0133(6) 0.0208(8) 0.0144(6) 0.0000(6) -0.0011(5) 0.0021(6)
C10 0.0159(6) 0.0184(8) 0.0144(6) 0.0025(6) -0.0013(5) 0.0018(6)
C11 0.0180(6) 0.0162(7) 0.0149(6) -0.0004(6) -0.0006(5) 0.0040(6)
C12 0.0190(7) 0.0146(7) 0.0133(6) 0.0007(6) -0.0015(5) 0.0021(6)
C13 0.0123(6) 0.0153(7) 0.0118(6) 0.0013(6) -0.0008(5) 0.0004(6)
C14 0.0101(6) 0.0145(7) 0.0147(6) 0.0031(6) 0.0004(5) -0.0012(5)
C15 0.0122(6) 0.0165(7) 0.0124(6) 0.0005(6) 0.0003(5) 0.0002(6)
C16 0.0143(6) 0.0157(7) 0.0132(6) -0.0005(6) 0.0005(5) 0.0006(6)
C17 0.0100(6) 0.0155(7) 0.0156(6) 0.0007(6) 0.0003(5) -0.0029(6)
C18 0.0194(7) 0.0257(9) 0.0164(7) -0.0020(7) -0.0027(5) 0.0015(7)
C19 0.0252(7) 0.0324(10) 0.0164(7) -0.0024(7) 0.0027(5) 0.0014(7)
C20 0.0151(6) 0.0189(7) 0.0168(6) 0.0005(6) -0.0011(5) -0.0032(6)
C21 0.0127(6) 0.0192(8) 0.0162(6) -0.0009(6) -0.0004(5) -0.0005(6)
C22 0.0144(6) 0.0229(8) 0.0132(6) -0.0002(6) -0.0010(5) 0.0024(6)
C23 0.0309(8) 0.0322(10) 0.0154(6) -0.0009(7) -0.0045(6) 0.0141(8)
C24 0.0163(6) 0.0249(8) 0.0141(6) -0.0001(6) -0.0006(5) 0.0021(6)
C25 0.0188(7) 0.0352(9) 0.0150(6) -0.0021(7) -0.0015(5) -0.0017(7)
C26 0.0273(7) 0.0261(9) 0.0167(6) -0.0045(7) 0.0002(6) -0.0016(7)
C27 0.0213(7) 0.0281(9) 0.0157(6) -0.0018(7) -0.0005(5) 0.0059(7)
C28 0.0321(8) 0.0304(10) 0.0255(8) 0.0027(8) 0.0029(7) 0.0009(8)
C29 0.0308(8) 0.0422(11) 0.0240(8) -0.0057(8) 0.0049(6) 0.0104(8)

loop_
_atom_type_symbol
_atom_type_description
_atom_type_scat_dispersion_real
_atom_type_scat_dispersion_imag
_atom_type_scat_source
C C 0.0181 0.0091 'International Tables Vol C Tables 4.2.6.8 and 6.1.1.4'
H H 0.0000 0.0000 'International Tables Vol C Tables 4.2.6.8 and 6.1.1.4'
O O 0.0492 0.0322 'International Tables Vol C Tables 4.2.6.8 and 6.1.1.4'

loop_
_geom_angle_atom_site_label_1
_geom_angle_atom_site_label_2
_geom_angle_atom_site_label_3
_geom_angle
C18 O2 C1 116.25(13)
O2 C1 C6 107.72(12)
O2 C1 C2 109.23(11)
C6 C1 C2 111.48(12)
C1 C2 C3 110.39(11)
C2 C3 C4 112.94(12)
C3 C4 C20 109.73(11)
C3 C4 C5 108.81(11)
C20 C4 C5 111.10(12)
C3 C4 C7 109.21(12)
C20 C4 C7 109.88(11)
C5 C4 C7 108.07(10)
C10 C5 C6 112.17(12)
C10 C5 C4 111.48(11)
C6 C5 C4 112.08(11)
C1 C6 C5 109.28(12)
O3 C7 C8 107.24(11)
O3 C7 C11 109.43(13)
C8 C7 C11 113.32(11)
O3 C7 C4 105.65(11)
C8 C7 C4 109.09(12)
C11 C7 C4 111.73(11)
C14 C8 C9 124.96(13)
C14 C8 C7 121.80(13)
C9 C8 C7 113.14(12)
C8 C9 C10 111.97(11)
C5 C10 C9 111.43(12)
C12 C11 C7 113.28(11)
C13 C12 C11 111.36(12)
C12 C13 C14 107.83(11)
C12 C13 C21 112.02(12)
C14 C13 C21 109.24(12)
C12 C13 C15 113.72(12)
C14 C13 C15 102.64(11)
C21 C13 C15 110.86(11)
C8 C14 C17 126.86(13)
C8 C14 C13 125.29(13)
C17 C14 C13 107.54(11)
C16 C15 C22 112.41(12)
C16 C15 C13 103.87(11)
C22 C15 C13 117.79(11)
C17 C16 C15 106.34(12)
O4 C17 C14 128.38(12)
O4 C17 C16 123.05(14)
C14 C17 C16 108.48(12)
O1 C18 O2 124.20(13)
O1 C18 C19 125.12(15)
O2 C18 C19 110.67(15)
C23 C22 C24 110.40(13)
C23 C22 C15 112.58(13)
C24 C22 C15 110.63(11)
C25 C24 C22 113.70(12)
C24 C25 C26 114.30(13)
C25 C26 C27 116.16(15)
C28 C27 C26 112.77(14)
C28 C27 C29 109.82(14)
C26 C27 C29 109.30(15)

loop_
_geom_bond_atom_site_label_1
_geom_bond_atom_site_label_2
_geom_bond_distance
O1 C18 1.202(2)
O2 C18 1.350(2)
O2 C1 1.4565(15)
O4 C17 1.2255(19)
O3 C7 1.4417(18)
C1 C6 1.514(2)
C1 C2 1.5218(19)
C2 C3 1.5320(18)
C3 C4 1.540(2)
C4 C20 1.542(2)
C4 C5 1.5538(18)
C4 C7 1.5707(17)
C5 C10 1.526(2)
C5 C6 1.5409(18)
C7 C8 1.533(2)
C7 C11 1.5354(18)
C8 C14 1.344(2)
C8 C9 1.5143(18)
C9 C10 1.5389(18)
C11 C12 1.5329(17)
C12 C13 1.526(2)
C13 C14 1.5299(18)
C13 C21 1.5387(19)
C13 C15 1.5737(17)
C14 C17 1.483(2)
C15 C16 1.535(2)
C15 C22 1.5422(17)
C16 C17 1.5114(17)
C18 C19 1.502(2)
C22 C23 1.530(2)
C22 C24 1.5402(18)
C24 C25 1.5269(18)
C25 C26 1.528(2)
C26 C27 1.529(2)
C27 C28 1.519(3)
C27 C29 1.529(2)
